data_4345320
loop_
_publ_author_name
'Zaltariov, Mirela F.'
'Hammerstad, Marta'
'Arabshahi, Homayon J.'
'Jovanovi\'c, Katarina'
'Richter, Klaus W.'
'Cazacu, Maria'
'Shova, Sergiu'
'Balan, Mihaela'
'Andersen, Niels H.'
'Radulovi\'c, Sini\<sa'
'Reynisson, J\'ohannes'
'Andersson, K. Kristoffer'
'Arion, Vladimir B.'

_publ_section_title
;
 New Iminodiacetate-Thiosemicarbazone Hybrids and Their Copper(II)
 Complexes Are Potential Ribonucleotide Reductase R2 Inhibitors with High
 Antiproliferative Activity.
;
_journal_issue 6
_journal_name_full 'Inorganic chemistry'
_journal_page_first 3532
_journal_page_last 3549
_journal_paper_doi 10.1021/acs.inorgchem.6b03178
_journal_volume 56
_journal_year 2017
_chemical_formula_moiety 'C17 H24 N4 O5 S, 2(H2 O)'
_chemical_formula_sum 'C17 H28 N4 O7 S'
_chemical_formula_weight 432.49
_chemical_name_systematic
; 
 ? 
;
_space_group_IT_number 14
_symmetry_cell_setting monoclinic
_symmetry_space_group_name_Hall '-P 2yn'
_symmetry_space_group_name_H-M 'P 1 21/n 1'
_atom_sites_solution_hydrogens geom
_atom_sites_solution_primary direct
_atom_sites_solution_secondary difmap
_audit_creation_method SHELXL-97
_cell_angle_alpha 90.00
_cell_angle_beta 95.742(8)
_cell_angle_gamma 90.00
_cell_formula_units_Z 4
_cell_length_a 12.4832(10)
_cell_length_b 7.8567(7)
_cell_length_c 22.7343(19)
_cell_measurement_reflns_used 2605
_cell_measurement_temperature 296(2)
_cell_measurement_theta_max 24.245
_cell_measurement_theta_min 3.248
_cell_volume 2218.5(3)
_computing_cell_refinement
;
CrysAlisPro, Agilent Technologies,
Version 1.171.37.34 (release 22-05-2014 CrysAlis171 .NET)
(compiled May 22 2014,16:03:01)
;
_computing_data_collection
;
CrysAlisPro, Agilent Technologies,
Version 1.171.37.34 (release 22-05-2014 CrysAlis171 .NET)
(compiled May 22 2014,16:03:01)
;
_computing_data_reduction
;
CrysAlisPro, Agilent Technologies,
Version 1.171.37.34 (release 22-05-2014 CrysAlis171 .NET)
(compiled May 22 2014,16:03:01)
;
_computing_molecular_graphics 'Bruker SHELXTL'
_computing_publication_material 'Bruker SHELXTL'
_computing_structure_refinement 'SHELXL-97 (Sheldrick, 1997)'
_computing_structure_solution 'SHELXS-97 (Sheldrick, 1990)'
_diffrn_ambient_temperature 296(2)
_diffrn_measured_fraction_theta_full 0.999
_diffrn_measured_fraction_theta_max 0.999
_diffrn_measurement_device_type 'SuperNova, Dual, Cu at zero, Eos'
_diffrn_measurement_method '\w scans'
_diffrn_radiation_monochromator graphite
_diffrn_radiation_source 'fine-focus sealed tube'
_diffrn_radiation_type MoK\a
_diffrn_radiation_wavelength 0.71073
_diffrn_reflns_av_R_equivalents 0.0414
_diffrn_reflns_av_sigmaI/netI 0.0531
_diffrn_reflns_limit_h_max 15
_diffrn_reflns_limit_h_min -14
_diffrn_reflns_limit_k_max 9
_diffrn_reflns_limit_k_min -9
_diffrn_reflns_limit_l_max 21
_diffrn_reflns_limit_l_min -28
_diffrn_reflns_number 11364
_diffrn_reflns_theta_full 26.00
_diffrn_reflns_theta_max 26.00
_diffrn_reflns_theta_min 3.07
_exptl_absorpt_coefficient_mu 0.189
_exptl_absorpt_correction_T_max 0.9925
_exptl_absorpt_correction_T_min 0.9813
_exptl_absorpt_correction_type multi-scan
_exptl_absorpt_process_details SADABS
_exptl_crystal_colour colorless
_exptl_crystal_density_diffrn 1.295
_exptl_crystal_density_method 'not measured'
_exptl_crystal_description prism
_exptl_crystal_F_000 920
_exptl_crystal_size_max 0.10
_exptl_crystal_size_mid 0.08
_exptl_crystal_size_min 0.04
_refine_diff_density_max 0.188
_refine_diff_density_min -0.194
_refine_diff_density_rms 0.043
_refine_ls_extinction_method none
_refine_ls_goodness_of_fit_ref 1.080
_refine_ls_hydrogen_treatment mixed
_refine_ls_matrix_type full
_refine_ls_number_parameters 279
_refine_ls_number_reflns 4366
_refine_ls_number_restraints 0
_refine_ls_restrained_S_all 1.080
_refine_ls_R_factor_all 0.0962
_refine_ls_R_factor_gt 0.0604
_refine_ls_shift/su_max 0.000
_refine_ls_shift/su_mean 0.000
_refine_ls_structure_factor_coef Fsqd
_refine_ls_weighting_details 'calc w=1/[\s^2^(Fo^2^)+(0.0601P)^2^+0.5762P] where P=(Fo^2^+2Fc^2^)/3'
_refine_ls_weighting_scheme calc
_refine_ls_wR_factor_gt 0.1449
_refine_ls_wR_factor_ref 0.1619
_reflns_number_gt 2894
_reflns_number_total 4366
_reflns_threshold_expression >2sigma(I)
_cod_data_source_file ic6b03178_si_002.cif
_cod_data_source_block shc456mz
_cod_depositor_comments 'Adding full bibliography for 4345315--4345326.cif.'
_cod_original_sg_symbol_H-M P21/n
_cod_database_code 4345320

loop_
_symmetry_equiv_pos_as_xyz
'x, y, z'
'-x+1/2, y+1/2, -z+1/2'
'-x, -y, -z'
'x-1/2, -y-1/2, z-1/2'

loop_
_atom_site_label
_atom_site_type_symbol
_atom_site_fract_x
_atom_site_fract_y
_atom_site_fract_z
_atom_site_U_iso_or_equiv
_atom_site_adp_type
_atom_site_occupancy
_atom_site_symmetry_multiplicity
_atom_site_calc_flag
_atom_site_refinement_flags
S1 S 0.33120(6) 0.94640(12) 0.13598(3) 0.0670(3) Uani 1 1 d .
O1 O 0.54298(14) 0.8576(3) 0.25099(8) 0.0546(5) Uani 1 1 d .
H1 H 0.5191 0.8799 0.2169 0.082 Uiso 1 1 calc R
O2 O 0.8480(2) 1.0670(3) 0.49652(11) 0.0932(8) Uani 1 1 d .
O3 O 0.7095(2) 0.9003(3) 0.51106(11) 0.0881(8) Uani 1 1 d .
O4 O 0.36849(17) 1.0918(3) 0.30682(10) 0.0664(6) Uani 1 1 d .
O5 O 0.39620(18) 0.8804(3) 0.37198(12) 0.0789(7) Uani 1 1 d .
N1 N 0.55009(18) 0.9318(3) 0.13842(10) 0.0486(6) Uani 1 1 d .
N2 N 0.50892(19) 0.9635(3) 0.08029(10) 0.0543(6) Uani 1 1 d .
N3 N 0.3526(2) 0.9988(4) 0.02049(12) 0.0695(8) Uani 1 1 d .
H30A H 0.394(3) 1.024(4) -0.0106(17) 0.083 Uiso 1 1 d .
H30B H 0.288(3) 0.997(4) 0.0125(17) 0.083 Uiso 1 1 d .
N4 N 0.61382(18) 0.9751(3) 0.39620(10) 0.0466(6) Uani 1 1 d .
C1 C 0.6518(2) 0.8711(3) 0.25626(12) 0.0411(6) Uani 1 1 d .
C2 C 0.7079(2) 0.8512(3) 0.31225(11) 0.0423(6) Uani 1 1 d .
C3 C 0.8194(2) 0.8595(3) 0.31740(12) 0.0464(7) Uani 1 1 d .
H3 H 0.8567 0.8427 0.3544 0.056 Uiso 1 1 calc R
C4 C 0.8779(2) 0.8918(3) 0.26953(13) 0.0473(7) Uani 1 1 d .
C5 C 0.8203(2) 0.9136(3) 0.21493(12) 0.0459(7) Uani 1 1 d .
H5 H 0.8578 0.9355 0.1824 0.055 Uiso 1 1 calc R
C6 C 0.7080(2) 0.9041(3) 0.20661(11) 0.0407(6) Uani 1 1 d .
C7 C 0.6531(2) 0.9321(3) 0.14814(12) 0.0452(6) Uani 1 1 d .
H7 H 0.6939 0.9508 0.1167 0.054 Uiso 1 1 calc R
C8 C 0.4038(2) 0.9705(4) 0.07392(12) 0.0508(7) Uani 1 1 d .
C9 C 0.9995(2) 0.9035(5) 0.27773(16) 0.0711(9) Uani 1 1 d .
H9A H 1.0206 1.0008 0.3017 0.107 Uiso 1 1 calc R
H9B H 1.0265 0.9148 0.2398 0.107 Uiso 1 1 calc R
H9C H 1.0285 0.8023 0.2969 0.107 Uiso 1 1 calc R
C10 C 0.6470(2) 0.8214(3) 0.36569(12) 0.0472(7) Uani 1 1 d .
H10A H 0.5831 0.7553 0.3533 0.057 Uiso 1 1 calc R
H10B H 0.6918 0.7530 0.3939 0.057 Uiso 1 1 calc R
C11 C 0.7051(2) 1.0722(3) 0.42271(13) 0.0515(7) Uani 1 1 d .
H11A H 0.6825 1.1885 0.4287 0.062 Uiso 1 1 calc R
H11B H 0.7603 1.0747 0.3956 0.062 Uiso 1 1 calc R
C12 C 0.7524(3) 1.0001(4) 0.48093(15) 0.0620(8) Uani 1 1 d .
C13 C 0.8991(4) 1.0275(7) 0.5556(2) 0.1317(19) Uani 1 1 d .
H13A H 0.9241 0.9119 0.5566 0.198 Uiso 1 1 calc R
H13B H 0.8478 1.0419 0.5840 0.198 Uiso 1 1 calc R
H13C H 0.9589 1.1027 0.5651 0.198 Uiso 1 1 calc R
C14 C 0.5383(2) 1.0827(3) 0.35981(13) 0.0504(7) Uani 1 1 d .
H14A H 0.5669 1.1048 0.3224 0.060 Uiso 1 1 calc R
H14B H 0.5315 1.1910 0.3796 0.060 Uiso 1 1 calc R
C15 C 0.4288(2) 1.0035(4) 0.34804(14) 0.0558(8) Uani 1 1 d .
C16 C 0.2607(3) 1.0306(5) 0.29101(18) 0.0852(11) Uani 1 1 d .
H16A H 0.2280 1.0949 0.2581 0.128 Uiso 1 1 calc R
H16B H 0.2192 1.0436 0.3241 0.128 Uiso 1 1 calc R
H16C H 0.2632 0.9126 0.2804 0.128 Uiso 1 1 calc R
C17 C 0.1923(2) 0.9605(5) 0.10565(15) 0.0747(10) Uani 1 1 d .
H17A H 0.1786 0.8781 0.0746 0.112 Uiso 1 1 calc R
H17B H 0.1780 1.0726 0.0900 0.112 Uiso 1 1 calc R
H17C H 0.1463 0.9383 0.1362 0.112 Uiso 1 1 calc R
O6 O 0.5018(2) 0.2318(3) 0.51597(11) 0.0762(7) Uani 1 1 d G
H6A H 0.5327 0.1923 0.5481 0.114 Uiso 1 1 d G
H6B H 0.4431 0.1787 0.5070 0.114 Uiso 1 1 d G
O7 O 0.61817(19) 0.4648(3) 0.45598(11) 0.0714(7) Uani 1 1 d G
H7A H 0.5834 0.3904 0.4735 0.107 Uiso 1 1 d G
H7B H 0.5860 0.5601 0.4566 0.107 Uiso 1 1 d G

loop_
_atom_site_aniso_label
_atom_site_aniso_U_11
_atom_site_aniso_U_22
_atom_site_aniso_U_33
_atom_site_aniso_U_23
_atom_site_aniso_U_13
_atom_site_aniso_U_12
S1 0.0507(5) 0.1115(7) 0.0397(4) 0.0063(4) 0.0086(4) -0.0014(4)
O1 0.0404(11) 0.0825(14) 0.0411(11) 0.0025(10) 0.0049(9) -0.0054(10)
O2 0.0817(18) 0.127(2) 0.0650(17) 0.0100(15) -0.0195(14) -0.0294(16)
O3 0.0900(18) 0.1101(19) 0.0622(16) 0.0251(14) -0.0027(14) -0.0189(15)
O4 0.0501(12) 0.0795(14) 0.0687(15) 0.0065(12) 0.0024(11) 0.0013(11)
O5 0.0626(14) 0.0869(16) 0.0883(18) 0.0222(14) 0.0136(13) -0.0154(12)
N1 0.0470(14) 0.0641(15) 0.0345(12) 0.0026(10) 0.0031(10) 0.0004(11)
N2 0.0485(14) 0.0800(17) 0.0343(12) 0.0083(12) 0.0030(11) -0.0008(12)
N3 0.0452(15) 0.123(2) 0.0391(15) 0.0189(15) -0.0003(13) -0.0036(16)
N4 0.0514(14) 0.0499(13) 0.0386(12) 0.0006(10) 0.0053(11) -0.0026(11)
C1 0.0398(14) 0.0424(15) 0.0416(15) -0.0009(11) 0.0060(12) 0.0001(11)
C2 0.0473(16) 0.0425(15) 0.0371(14) 0.0004(11) 0.0040(12) -0.0002(12)
C3 0.0488(16) 0.0472(16) 0.0420(15) -0.0037(12) -0.0019(13) 0.0062(13)
C4 0.0378(15) 0.0503(16) 0.0534(18) -0.0059(13) 0.0022(13) 0.0042(12)
C5 0.0419(15) 0.0506(16) 0.0461(16) -0.0022(12) 0.0097(13) 0.0027(12)
C6 0.0423(15) 0.0420(14) 0.0381(14) -0.0015(11) 0.0058(12) 0.0033(11)
C7 0.0472(16) 0.0511(16) 0.0389(15) -0.0003(12) 0.0114(12) 0.0010(13)
C8 0.0475(17) 0.0652(18) 0.0398(16) 0.0076(13) 0.0054(13) -0.0029(14)
C9 0.0450(18) 0.099(2) 0.068(2) -0.0107(19) 0.0021(16) 0.0058(17)
C10 0.0551(17) 0.0459(16) 0.0408(15) 0.0044(12) 0.0052(13) -0.0022(13)
C11 0.0604(18) 0.0496(16) 0.0452(16) -0.0023(13) 0.0082(14) -0.0015(14)
C12 0.060(2) 0.070(2) 0.056(2) -0.0070(17) 0.0028(16) -0.0023(17)
C13 0.122(4) 0.187(5) 0.074(3) 0.024(3) -0.047(3) -0.036(4)
C14 0.0548(17) 0.0491(16) 0.0480(17) -0.0018(13) 0.0095(14) -0.0005(13)
C15 0.0550(18) 0.063(2) 0.0520(18) -0.0004(15) 0.0168(15) -0.0011(15)
C16 0.050(2) 0.113(3) 0.092(3) -0.010(2) 0.0039(19) -0.0026(19)
C17 0.0486(19) 0.118(3) 0.059(2) 0.0024(19) 0.0111(16) 0.0005(18)
O6 0.0800(17) 0.0772(16) 0.0737(17) 0.0232(13) 0.0190(13) -0.0087(13)
O7 0.0729(15) 0.0693(14) 0.0766(16) 0.0069(12) 0.0304(13) 0.0017(12)

loop_
_atom_type_symbol
_atom_type_description
_atom_type_scat_dispersion_real
_atom_type_scat_dispersion_imag
_atom_type_scat_source
C C 0.0033 0.0016 'International Tables Vol C Tables 4.2.6.8 and 6.1.1.4'
H H 0.0000 0.0000 'International Tables Vol C Tables 4.2.6.8 and 6.1.1.4'
N N 0.0061 0.0033 'International Tables Vol C Tables 4.2.6.8 and 6.1.1.4'
O O 0.0106 0.0060 'International Tables Vol C Tables 4.2.6.8 and 6.1.1.4'
S S 0.1246 0.1234 'International Tables Vol C Tables 4.2.6.8 and 6.1.1.4'

loop_
_geom_angle_atom_site_label_1
_geom_angle_atom_site_label_2
_geom_angle_atom_site_label_3
_geom_angle
C8 S1 C17 103.82(15)
C1 O1 H1 109.5
C12 O2 C13 117.5(3)
C15 O4 C16 116.6(3)
C7 N1 N2 115.6(2)
C8 N2 N1 112.6(2)
C8 N3 H30A 118(2)
C8 N3 H30B 125(3)
H30A N3 H30B 116(3)
C11 N4 C14 111.5(2)
C11 N4 C10 112.4(2)
C14 N4 C10 113.8(2)
O1 C1 C2 118.5(2)
O1 C1 C6 121.1(2)
C2 C1 C6 120.4(2)
C3 C2 C1 118.6(2)
C3 C2 C10 121.3(2)
C1 C2 C10 120.2(2)
C2 C3 C4 122.9(3)
C2 C3 H3 118.6
C4 C3 H3 118.6
C5 C4 C3 117.3(2)
C5 C4 C9 121.9(3)
C3 C4 C9 120.8(3)
C4 C5 C6 122.7(3)
C4 C5 H5 118.7
C6 C5 H5 118.7
C5 C6 C1 118.2(2)
C5 C6 C7 119.4(2)
C1 C6 C7 122.3(2)
N1 C7 C6 122.1(2)
N1 C7 H7 119.0
C6 C7 H7 119.0
N2 C8 N3 119.5(3)
N2 C8 S1 119.9(2)
N3 C8 S1 120.7(2)
C4 C9 H9A 109.5
C4 C9 H9B 109.5
H9A C9 H9B 109.5
C4 C9 H9C 109.5
H9A C9 H9C 109.5
H9B C9 H9C 109.5
N4 C10 C2 116.0(2)
N4 C10 H10A 108.3
C2 C10 H10A 108.3
N4 C10 H10B 108.3
C2 C10 H10B 108.3
H10A C10 H10B 107.4
N4 C11 C12 113.0(2)
N4 C11 H11A 109.0
C12 C11 H11A 109.0
N4 C11 H11B 109.0
C12 C11 H11B 109.0
H11A C11 H11B 107.8
O3 C12 O2 123.3(3)
O3 C12 C11 126.1(3)
O2 C12 C11 110.5(3)
O2 C13 H13A 109.5
O2 C13 H13B 109.5
H13A C13 H13B 109.5
O2 C13 H13C 109.5
H13A C13 H13C 109.5
H13B C13 H13C 109.5
N4 C14 C15 112.7(2)
N4 C14 H14A 109.1
C15 C14 H14A 109.1
N4 C14 H14B 109.1
C15 C14 H14B 109.1
H14A C14 H14B 107.8
O5 C15 O4 122.9(3)
O5 C15 C14 126.7(3)
O4 C15 C14 110.4(3)
O4 C16 H16A 109.5
O4 C16 H16B 109.5
H16A C16 H16B 109.5
O4 C16 H16C 109.5
H16A C16 H16C 109.5
H16B C16 H16C 109.5
S1 C17 H17A 109.5
S1 C17 H17B 109.5
H17A C17 H17B 109.5
S1 C17 H17C 109.5
H17A C17 H17C 109.5
H17B C17 H17C 109.5
H6A O6 H6B 109.4
H7A O7 H7B 109.4

loop_
_geom_bond_atom_site_label_1
_geom_bond_atom_site_label_2
_geom_bond_distance
S1 C8 1.762(3)
S1 C17 1.804(3)
O1 C1 1.356(3)
O1 H1 0.8200
O2 C12 1.320(4)
O2 C13 1.462(5)
O3 C12 1.201(4)
O4 C15 1.337(4)
O4 C16 1.440(4)
O5 C15 1.200(3)
N1 C7 1.283(3)
N1 N2 1.392(3)
N2 C8 1.307(4)
N3 C8 1.333(4)
N3 H30A 0.94(4)
N3 H30B 0.80(4)
N4 C11 1.451(4)
N4 C14 1.460(4)
N4 C10 1.473(3)
C1 C2 1.398(4)
C1 C6 1.411(3)
C2 C3 1.387(3)
C2 C10 1.514(3)
C3 C4 1.394(4)
C3 H3 0.9300
C4 C5 1.381(4)
C4 C9 1.513(4)
C5 C6 1.398(4)
C5 H5 0.9300
C6 C7 1.450(4)
C7 H7 0.9300
C9 H9A 0.9600
C9 H9B 0.9600
C9 H9C 0.9600
C10 H10A 0.9700
C10 H10B 0.9700
C11 C12 1.505(4)
C11 H11A 0.9700
C11 H11B 0.9700
C13 H13A 0.9600
C13 H13B 0.9600
C13 H13C 0.9600
C14 C15 1.501(4)
C14 H14A 0.9700
C14 H14B 0.9700
C16 H16A 0.9600
C16 H16B 0.9600
C16 H16C 0.9600
C17 H17A 0.9600
C17 H17B 0.9600
C17 H17C 0.9600
O6 H6A 0.8501
O6 H6B 0.8501
O7 H7A 0.8499
O7 H7B 0.8503

loop_
_geom_hbond_atom_site_label_D
_geom_hbond_atom_site_label_H
_geom_hbond_atom_site_label_A
_geom_hbond_distance_DH
_geom_hbond_distance_HA
_geom_hbond_distance_DA
_geom_hbond_angle_DHA
_geom_hbond_site_symmetry_A
O1 H1 S1 0.82 2.88 3.596(2) 146.9 .
O1 H1 N1 0.82 1.91 2.635(3) 147.1 .
N3 H30A N2 0.94(4) 2.09(4) 3.019(4) 171(3) 3_675
N3 H30B O7 0.80(4) 2.39(4) 3.153(4) 159(4) 4_575
C10 H10A O5 0.97 2.61 3.182(4) 118.3 .
C11 H11A O7 0.97 2.42 3.380(4) 172.3 1_565
C14 H14A O1 0.97 2.53 3.046(4) 113.3 .
O6 H6A O5 0.85 2.02 2.870(4) 174.7 3_666
O6 H6B O3 0.85 2.01 2.844(4) 168.2 3_666
O7 H7A O6 0.85 1.93 2.778(3) 176.8 .
O7 H7B O6 0.85 2.10 2.920(3) 162.3 3_666

loop_
_geom_torsion_atom_site_label_1
_geom_torsion_atom_site_label_2
_geom_torsion_atom_site_label_3
_geom_torsion_atom_site_label_4
_geom_torsion
C7 N1 N2 C8 -176.6(2)
O1 C1 C2 C3 178.0(2)
C6 C1 C2 C3 -1.9(4)
O1 C1 C2 C10 -2.1(4)
C6 C1 C2 C10 178.1(2)
C1 C2 C3 C4 2.0(4)
C10 C2 C3 C4 -178.0(2)
C2 C3 C4 C5 -1.0(4)
C2 C3 C4 C9 178.6(3)
C3 C4 C5 C6 -0.1(4)
C9 C4 C5 C6 -179.7(3)
C4 C5 C6 C1 0.1(4)
C4 C5 C6 C7 178.6(2)
O1 C1 C6 C5 -178.9(2)
C2 C1 C6 C5 0.9(4)
O1 C1 C6 C7 2.6(4)
C2 C1 C6 C7 -177.6(2)
N2 N1 C7 C6 178.9(2)
C5 C6 C7 N1 -177.1(2)
C1 C6 C7 N1 1.4(4)
N1 N2 C8 N3 -179.5(3)
N1 N2 C8 S1 1.7(3)
C17 S1 C8 N2 -178.8(2)
C17 S1 C8 N3 2.4(3)
C11 N4 C10 C2 -65.0(3)
C14 N4 C10 C2 63.0(3)
C3 C2 C10 N4 91.6(3)
C1 C2 C10 N4 -88.4(3)
C14 N4 C11 C12 150.7(2)
C10 N4 C11 C12 -80.1(3)
C13 O2 C12 O3 -5.3(6)
C13 O2 C12 C11 172.2(3)
N4 C11 C12 O3 -16.9(4)
N4 C11 C12 O2 165.7(3)
C11 N4 C14 C15 -161.4(2)
C10 N4 C14 C15 70.2(3)
C16 O4 C15 O5 -1.1(4)
C16 O4 C15 C14 -179.8(2)
N4 C14 C15 O5 11.8(4)
N4 C14 C15 O4 -169.5(2)
